data_7001927
loop_
_publ_author_name
'Fawcett, John'
'Harding, Duncan A. J.'
'Hope, Eric G.'
'Singh, Kuldip'
'Solan, Gregory A.'

_publ_section_title
;
 N-Heterocyclic carbene-containing ruthenium difluoro complexes and
 their reactivity towards BF3
;
_journal_issue 34
_journal_name_full 'Dalton Transactions'
_journal_page_first 6861
_journal_page_last 6870
_journal_paper_doi 10.1039/b906321h
_journal_year 2009
_chemical_formula_moiety '(C56 H72 F2 N4 O2 Ru) (H2 O)'
_chemical_formula_sum 'C56 H74 F2 N4 O3 Ru'
_chemical_formula_weight 990.26
_chemical_name_systematic
;
?
;
_space_group_IT_number 9
_symmetry_cell_setting monoclinic
_symmetry_space_group_name_Hall 'C -2yc'
_symmetry_space_group_name_H-M 'C 1 c 1'
_atom_sites_solution_hydrogens geom
_atom_sites_solution_primary direct
_atom_sites_solution_secondary difmap
_audit_creation_method SHELXL-97
_cell_angle_alpha 90.00
_cell_angle_beta 112.921(3)
_cell_angle_gamma 90.00
_cell_formula_units_Z 8
_cell_length_a 38.437(6)
_cell_length_b 14.532(2)
_cell_length_c 20.864(3)
_cell_measurement_reflns_used 918
_cell_measurement_temperature 150(2)
_cell_measurement_theta_max 21.50
_cell_measurement_theta_min 2.99
_cell_volume 10734(3)
_computing_cell_refinement 'Bruker SMART'
_computing_data_collection 'Bruker SMART'
_computing_data_reduction 'Bruker SHELXTL'
_computing_molecular_graphics 'Bruker SHELXTL'
_computing_publication_material 'Bruker SHELXTL'
_computing_structure_refinement 'SHELXL-97 (Sheldrick, 1997)'
_computing_structure_solution 'SHELXS-97 (Sheldrick, 1990)'
_diffrn_ambient_temperature 150(2)
_diffrn_measured_fraction_theta_full 1.000
_diffrn_measured_fraction_theta_max 1.000
_diffrn_measurement_device_type 'Bruker Apex 2000 CCD area detector'
_diffrn_measurement_method 'phi and omega scans'
_diffrn_radiation_monochromator graphite
_diffrn_radiation_source 'fine-focus sealed tube'
_diffrn_radiation_type MoK\a
_diffrn_radiation_wavelength 0.71073
_diffrn_reflns_av_R_equivalents 0.0554
_diffrn_reflns_av_sigmaI/netI 0.1011
_diffrn_reflns_limit_h_max 45
_diffrn_reflns_limit_h_min -45
_diffrn_reflns_limit_k_max 17
_diffrn_reflns_limit_k_min -17
_diffrn_reflns_limit_l_max 24
_diffrn_reflns_limit_l_min -24
_diffrn_reflns_number 37997
_diffrn_reflns_theta_full 25.00
_diffrn_reflns_theta_max 25.00
_diffrn_reflns_theta_min 1.15
_exptl_absorpt_coefficient_mu 0.344
_exptl_absorpt_correction_T_max 0.928
_exptl_absorpt_correction_T_min 0.781
_exptl_absorpt_correction_type empirical
_exptl_absorpt_process_details
;
absorption correction based on 12843 reflections (SADABS); Rint 0.037 before
correction and 0.030 after.
;
_exptl_crystal_colour colourless
_exptl_crystal_density_diffrn 1.226
_exptl_crystal_density_method 'not measured'
_exptl_crystal_description block
_exptl_crystal_F_000 4192
_exptl_crystal_size_max 0.32
_exptl_crystal_size_mid 0.28
_exptl_crystal_size_min 0.11
_refine_diff_density_max 2.588
_refine_diff_density_min -1.230
_refine_diff_density_rms 0.147
_refine_ls_abs_structure_details 'Flack H D (1983), Acta Cryst. A39, 876-881'
_refine_ls_abs_structure_Flack 0.48(6)
_refine_ls_extinction_method none
_refine_ls_goodness_of_fit_ref 1.014
_refine_ls_hydrogen_treatment constr
_refine_ls_matrix_type full
_refine_ls_number_parameters 541
_refine_ls_number_reflns 18554
_refine_ls_number_restraints 2
_refine_ls_restrained_S_all 1.014
_refine_ls_R_factor_all 0.1174
_refine_ls_R_factor_gt 0.0855
_refine_ls_shift/su_max 0.009
_refine_ls_shift/su_mean 0.001
_refine_ls_structure_factor_coef Fsqd
_refine_ls_weighting_details 'calc w=1/[\s^2^(Fo^2^)+(0.1544P)^2^+0.0000P] where P=(Fo^2^+2Fc^2^)/3'
_refine_ls_weighting_scheme calc
_refine_ls_wR_factor_gt 0.2243
_refine_ls_wR_factor_ref 0.2522
_reflns_number_gt 12793
_reflns_number_total 18554
_reflns_threshold_expression >2sigma(I)
_cod_data_source_file b906321h.txt
_cod_data_source_block 05022
_cod_depositor_comments
;
The following automatic conversions were performed:
'_symmetry_cell_setting' value 'Monoclinic' changed to 'monoclinic'
according to '/home/saulius/struct/CIF-dictionaries/cif_core.dic'
dictionary named 'cif_core.dic' version 2.4.1 from 2010-06-29.

Automatic conversion script
Id: cif_fix_enum 1527 2010-12-29 10:47:43Z saulius 

The following automatic conversions were performed:

'_refine_ls_hydrogen_treatment' value 'constrained' was replaced with
the value 'constr' as specified in the replacement file
'src/cod-tools/trunk/data/replacement-values/replacement_values.lst'.

Automatic conversion script
Id: cif_fix_values 5376 2017-05-30 11:51:03Z andrius 
;
_cod_original_sg_symbol_H-M Cc
_cod_database_code 7001927

loop_
_symmetry_equiv_pos_as_xyz
'x, y, z'
'x, -y, z+1/2'
'x+1/2, y+1/2, z'
'x+1/2, -y+1/2, z+1/2'

loop_
_atom_site_label
_atom_site_type_symbol
_atom_site_fract_x
_atom_site_fract_y
_atom_site_fract_z
_atom_site_U_iso_or_equiv
_atom_site_adp_type
_atom_site_occupancy
_atom_site_symmetry_multiplicity
_atom_site_calc_flag
_atom_site_refinement_flags
_atom_site_disorder_assembly
_atom_site_disorder_group
Ru1 Ru 0.824913(17) 0.23542(7) 0.10323(3) 0.0228(3) Uiso 1 1 d . . .
F1 F 0.8263(2) 0.3126(5) 0.0222(4) 0.047(2) Uiso 1 1 d . . .
F2 F 0.7819(2) 0.3300(5) 0.0867(4) 0.050(2) Uiso 1 1 d . . .
N1 N 0.7780(3) 0.1403(7) -0.0403(5) 0.027(2) Uiso 1 1 d . . .
N2 N 0.7552(3) 0.1002(6) 0.0328(5) 0.023(2) Uiso 1 1 d . . .
N3 N 0.9028(3) 0.3284(8) 0.1967(6) 0.040(3) Uiso 1 1 d . . .
N4 N 0.8569(3) 0.4113(7) 0.2010(5) 0.029(2) Uiso 1 1 d . . .
O1 O 0.8785(2) 0.0799(6) 0.1207(5) 0.051(2) Uiso 1 1 d . . .
O2 O 0.8285(3) 0.1444(6) 0.2342(5) 0.052(2) Uiso 1 1 d . . .
O4 O 0.7360(3) 0.4169(7) 0.0063(5) 0.046(3) Uiso 1 1 d . . .
C1 C 0.8598(4) 0.1442(10) 0.1134(7) 0.044(4) Uiso 1 1 d . . .
C2 C 0.8190(3) 0.1852(8) 0.1808(6) 0.029(3) Uiso 1 1 d . . .
C3 C 0.7838(3) 0.1477(9) 0.0279(6) 0.025(3) Uiso 1 1 d . . .
C4 C 0.7471(3) 0.0768(9) -0.0721(6) 0.030(3) Uiso 1 1 d . . .
C5 C 0.7316(4) 0.0605(9) -0.0269(7) 0.030(3) Uiso 1 1 d . . .
C6 C 0.7992(4) 0.1730(9) -0.0831(7) 0.035(3) Uiso 1 1 d . . .
C7 C 0.7857(4) 0.2557(9) -0.1201(7) 0.041(4) Uiso 1 1 d . . .
C8 C 0.8049(4) 0.2816(10) -0.1652(8) 0.052(4) Uiso 1 1 d . . .
C9 C 0.8401(4) 0.1933(11) -0.1595(8) 0.062(4) Uiso 1 1 d . . .
C10 C 0.8469(4) 0.1172(11) -0.1267(8) 0.069(5) Uiso 1 1 d . . .
C11 C 0.8263(4) 0.1083(10) -0.0873(7) 0.036(3) Uiso 1 1 d . . .
C12 C 0.7553(4) 0.3109(10) -0.1110(7) 0.049(4) Uiso 1 1 d . . .
C13 C 0.7614(4) 0.4130(9) -0.1155(7) 0.059(4) Uiso 1 1 d . . .
C14 C 0.7235(6) 0.2922(15) -0.1890(11) 0.104(7) Uiso 1 1 d . . .
C15 C 0.8383(4) 0.0264(9) -0.0516(6) 0.044(3) Uiso 1 1 d . . .
C16 C 0.8791(5) -0.0173(12) -0.0165(9) 0.078(5) Uiso 1 1 d . . .
C17 C 0.8186(4) -0.0585(10) -0.0999(7) 0.059(4) Uiso 1 1 d . . .
C18 C 0.7511(4) 0.0845(10) 0.0990(7) 0.036(4) Uiso 1 1 d . . .
C19 C 0.7271(4) 0.1429(9) 0.1161(7) 0.031(3) Uiso 1 1 d . . .
C20 C 0.7219(3) 0.1166(8) 0.1778(6) 0.032(3) Uiso 1 1 d . . .
C21 C 0.7375(4) 0.0428(10) 0.2142(7) 0.046(4) Uiso 1 1 d . . .
C22 C 0.7627(3) -0.0153(8) 0.1960(6) 0.035(3) Uiso 1 1 d . . .
C23 C 0.7673(3) 0.0059(8) 0.1390(6) 0.025(3) Uiso 1 1 d . . .
C24 C 0.7039(5) 0.2229(11) 0.0677(9) 0.047(5) Uiso 1 1 d . . .
C25 C 0.6668(4) 0.1824(11) 0.0187(8) 0.050(4) Uiso 1 1 d . . .
C26 C 0.6973(3) 0.3018(8) 0.1018(6) 0.037(3) Uiso 1 1 d . . .
C27 C 0.8305(4) -0.0790(9) 0.1681(6) 0.043(3) Uiso 1 1 d . . .
C28 C 0.7899(3) -0.0589(8) 0.1174(6) 0.036(3) Uiso 1 1 d . . .
C29 C 0.7735(4) -0.1381(9) 0.0755(7) 0.061(4) Uiso 1 1 d . . .
C30 C 0.8634(3) 0.3319(8) 0.1718(6) 0.020(3) Uiso 1 1 d . . .
C31 C 0.9206(4) 0.4047(10) 0.2401(7) 0.049(4) Uiso 1 1 d . . .
C32 C 0.8887(4) 0.4655(9) 0.2332(7) 0.045(4) Uiso 1 1 d . . .
C33 C 0.8190(4) 0.4527(9) 0.1937(6) 0.041(3) Uiso 1 1 d . . .
C34 C 0.8053(4) 0.4289(9) 0.2361(7) 0.035(3) Uiso 1 1 d . . .
C35 C 0.7698(4) 0.4858(9) 0.2203(7) 0.046(4) Uiso 1 1 d . . .
C36 C 0.7586(4) 0.5543(9) 0.1710(7) 0.053(4) Uiso 1 1 d . . .
C37 C 0.7801(4) 0.5779(10) 0.1324(8) 0.064(4) Uiso 1 1 d . . .
C38 C 0.8109(4) 0.5317(11) 0.1439(8) 0.050(4) Uiso 1 1 d . . .
C39 C 0.8186(4) 0.3614(9) 0.2886(7) 0.040(3) Uiso 1 1 d . . .
C40 C 0.8488(5) 0.4240(13) 0.3555(10) 0.080(6) Uiso 1 1 d . . .
C41 C 0.7858(4) 0.2952(10) 0.2909(7) 0.066(4) Uiso 1 1 d . . .
C42 C 0.8371(4) 0.5630(10) 0.1047(8) 0.072(4) Uiso 1 1 d . . .
C43 C 0.8416(6) 0.5172(15) 0.0556(11) 0.117(7) Uiso 1 1 d . . .
C44 C 0.8575(6) 0.6549(14) 0.1399(11) 0.111(6) Uiso 1 1 d . . .
C45 C 0.9255(4) 0.2551(9) 0.1922(7) 0.050(4) Uiso 1 1 d . . .
C46 C 0.9313(4) 0.2742(9) 0.1132(7) 0.039(3) Uiso 1 1 d . . .
C47 C 0.9594(7) 0.2008(17) 0.1227(12) 0.114(8) Uiso 1 1 d . . .
C48 C 0.9724(6) 0.1362(15) 0.1750(11) 0.107(7) Uiso 1 1 d . . .
C49 C 0.9682(6) 0.1364(15) 0.2366(11) 0.104(7) Uiso 1 1 d . . .
C50 C 0.9426(3) 0.2019(8) 0.2307(6) 0.035(3) Uiso 1 1 d . . .
C51 C 0.9169(5) 0.3300(11) 0.0724(8) 0.067(5) Uiso 1 1 d . . .
C52 C 0.8986(4) 0.3135(9) -0.0118(6) 0.050(3) Uiso 1 1 d . . .
C53 C 0.9487(7) 0.4080(16) 0.0739(12) 0.126(8) Uiso 1 1 d . . .
C54 C 0.9361(4) 0.1898(11) 0.2923(8) 0.065(4) Uiso 1 1 d . . .
C55 C 0.9271(7) 0.0906(18) 0.3100(14) 0.122(8) Uiso 1 1 d . . .
C56 C 0.9705(7) 0.2250(16) 0.3636(13) 0.114(7) Uiso 1 1 d . . .
Ru2 Ru 0.577677(17) 0.26400(7) 0.34714(3) 0.0232(3) Uiso 1 1 d . . .
F1A F 0.62118(19) 0.1786(5) 0.3561(3) 0.0367(18) Uiso 1 1 d . . .
F2A F 0.5718(2) 0.2012(5) 0.4255(4) 0.0417(19) Uiso 1 1 d . . .
N1A N 0.6477(3) 0.3941(7) 0.4146(6) 0.033(3) Uiso 1 1 d . . .
N2A N 0.6233(3) 0.3678(7) 0.4923(5) 0.032(3) Uiso 1 1 d . . .
N3A N 0.5015(3) 0.1653(7) 0.2590(5) 0.027(3) Uiso 1 1 d . . .
N4A N 0.5464(3) 0.0816(8) 0.2570(5) 0.041(3) Uiso 1 1 d . . .
O3 O 0.6698(3) 0.0881(7) 0.4448(5) 0.046(3) Uiso 1 1 d . . .
O1A O 0.5819(3) 0.3431(6) 0.2180(5) 0.056(3) Uiso 1 1 d . . .
O2A O 0.5220(3) 0.4097(6) 0.3426(5) 0.051(2) Uiso 1 1 d . . .
C1A C 0.5765(3) 0.3213(8) 0.2690(6) 0.030(3) Uiso 1 1 d . . .
C2A C 0.5419(3) 0.3467(9) 0.3432(6) 0.031(3) Uiso 1 1 d . . .
C3A C 0.6175(3) 0.3457(8) 0.4234(6) 0.019(3) Uiso 1 1 d . . .
C4A C 0.6703(4) 0.4393(11) 0.4782(8) 0.045(4) Uiso 1 1 d . . .
C5A C 0.6557(4) 0.4133(9) 0.5278(7) 0.040(4) Uiso 1 1 d . . .
C6A C 0.6541(3) 0.4146(9) 0.3540(6) 0.023(3) Uiso 1 1 d . . .
C7A C 0.6797(4) 0.3561(9) 0.3379(7) 0.033(3) Uiso 1 1 d . . .
C8A C 0.6858(4) 0.3728(10) 0.2791(7) 0.047(4) Uiso 1 1 d . . .
C9A C 0.6671(4) 0.4505(11) 0.2348(8) 0.049(4) Uiso 1 1 d . . .
C10A C 0.6450(4) 0.5055(10) 0.2510(7) 0.046(4) Uiso 1 1 d . . .
C11A C 0.6354(4) 0.4880(10) 0.3174(8) 0.046(4) Uiso 1 1 d . . .
C12A C 0.6977(4) 0.2816(9) 0.3824(7) 0.030(3) Uiso 1 1 d . . .
C13A C 0.7388(5) 0.3119(13) 0.4309(9) 0.064(5) Uiso 1 1 d . . .
C14A C 0.6985(4) 0.1874(10) 0.3334(7) 0.056(4) Uiso 1 1 d . . .
C15A C 0.6080(4) 0.5499(9) 0.3400(7) 0.045(4) Uiso 1 1 d . . .
C16A C 0.5761(4) 0.5804(10) 0.2700(7) 0.054(4) Uiso 1 1 d . . .
C17A C 0.6365(5) 0.6531(11) 0.3578(9) 0.085(5) Uiso 1 1 d . . .
C18A C 0.6016(3) 0.3375(9) 0.5292(6) 0.030(3) Uiso 1 1 d . . .
C19A C 0.5738(5) 0.3949(13) 0.5363(9) 0.062(5) Uiso 1 1 d . . .
C20A C 0.5583(3) 0.3567(8) 0.5855(6) 0.035(3) Uiso 1 1 d . . .
C21A C 0.5701(3) 0.2741(8) 0.6223(6) 0.040(3) Uiso 1 1 d . . .
C22A C 0.5922(4) 0.2338(10) 0.6106(8) 0.053(4) Uiso 1 1 d . . .
C23A C 0.6115(4) 0.2556(9) 0.5685(7) 0.036(3) Uiso 1 1 d . . .
C24A C 0.5666(4) 0.4933(10) 0.4950(8) 0.057(4) Uiso 1 1 d . . .
C25A C 0.5925(5) 0.5684(11) 0.5459(8) 0.074(5) Uiso 1 1 d . . .
C26A C 0.5203(4) 0.4868(10) 0.4753(7) 0.060(4) Uiso 1 1 d . . .
C27A C 0.6420(4) 0.1953(10) 0.5680(7) 0.046(4) Uiso 1 1 d . . .
C28A C 0.6282(4) 0.0872(9) 0.5591(7) 0.059(4) Uiso 1 1 d . . .
C29A C 0.6819(5) 0.2102(13) 0.6266(9) 0.079(5) Uiso 1 1 d . . .
C30A C 0.5386(4) 0.1626(9) 0.2822(7) 0.029(3) Uiso 1 1 d . . .
C31A C 0.4850(4) 0.0884(9) 0.2211(7) 0.039(3) Uiso 1 1 d . . .
C32A C 0.5108(4) 0.0480(10) 0.2083(8) 0.050(4) Uiso 1 1 d . . .
C33A C 0.4770(3) 0.2317(7) 0.2731(5) 0.023(2) Uiso 1 1 d . A .
C34A C 0.4687(5) 0.2341(10) 0.3209(9) 0.059(5) Uiso 1 1 d . . .
C35A C 0.4435(4) 0.2842(9) 0.3441(7) 0.049(3) Uiso 1 1 d . . .
C36A C 0.4267(4) 0.3457(9) 0.2916(6) 0.049(3) Uiso 1 1 d . . .
C37A C 0.4330(4) 0.3594(10) 0.2317(8) 0.057(4) Uiso 1 1 d . A .
C38A C 0.4606(6) 0.2969(13) 0.2060(10) 0.089(6) Uiso 1 1 d . . .
C39A C 0.4912(3) 0.1499(9) 0.3880(6) 0.040(3) Uiso 1 1 d . . .
C40A C 0.4999(6) 0.2178(13) 0.4531(11) 0.101(6) Uiso 1 1 d . . .
C41A C 0.4646(4) 0.0695(10) 0.3816(7) 0.062(4) Uiso 1 1 d . . .
C42A C 0.4715(6) 0.2958(15) 0.1490(10) 0.057(3) Uiso 0.80 1 d P A 1
C43A C 0.4780(6) 0.4018(14) 0.1406(10) 0.057(3) Uiso 0.80 1 d P A 1
C44A C 0.4422(5) 0.2427(11) 0.0821(9) 0.057(3) Uiso 0.80 1 d P A 1
C42B C 0.483(2) 0.291(5) 0.137(4) 0.057(3) Uiso 0.20 1 d P A 2
C43B C 0.4901(18) 0.386(4) 0.108(3) 0.057(3) Uiso 0.20 1 d P A 2
C44B C 0.431(2) 0.283(5) 0.099(4) 0.057(3) Uiso 0.20 1 d P A 2
C45A C 0.5800(3) 0.0382(7) 0.2645(5) 0.021(2) Uiso 1 1 d . . .
C46A C 0.5998(4) 0.0627(10) 0.2191(7) 0.040(4) Uiso 1 1 d . B .
C47A C 0.6317(4) 0.0268(9) 0.2193(7) 0.046(4) Uiso 1 1 d . . .
C48A C 0.6490(4) -0.0390(9) 0.2682(7) 0.054(4) Uiso 1 1 d . . .
C49A C 0.6316(4) -0.0712(9) 0.3133(7) 0.055(4) Uiso 1 1 d . . .
C50A C 0.5954(4) -0.0243(11) 0.3101(8) 0.050(4) Uiso 1 1 d . . .
C51A C 0.5763(4) 0.1318(11) 0.1533(8) 0.060(4) Uiso 1 1 d . . .
C52A C 0.6048(5) 0.1856(11) 0.1338(9) 0.079(5) Uiso 1 1 d . B .
C53A C 0.5630(6) 0.0996(14) 0.0882(10) 0.046(5) Uiso 0.60 1 d P B 1
C53B C 0.5441(9) 0.070(2) 0.0880(16) 0.043(8) Uiso 0.40 1 d P B 2
C54A C 0.5812(6) -0.0707(14) 0.3663(12) 0.108(7) Uiso 1 1 d . . .
C55A C 0.5621(5) -0.1614(13) 0.3406(10) 0.096(5) Uiso 1 1 d . . .
C56A C 0.5849(7) -0.0487(17) 0.4232(14) 0.147(9) Uiso 1 1 d . . .

loop_
_atom_type_symbol
_atom_type_description
_atom_type_scat_dispersion_real
_atom_type_scat_dispersion_imag
_atom_type_scat_source
C C 0.0033 0.0016 'International Tables Vol C Tables 4.2.6.8 and 6.1.1.4'
H H 0.0000 0.0000 'International Tables Vol C Tables 4.2.6.8 and 6.1.1.4'
N N 0.0061 0.0033 'International Tables Vol C Tables 4.2.6.8 and 6.1.1.4'
O O 0.0106 0.0060 'International Tables Vol C Tables 4.2.6.8 and 6.1.1.4'
F F 0.0171 0.0103 'International Tables Vol C Tables 4.2.6.8 and 6.1.1.4'
Ru Ru -1.2594 0.8363 'International Tables Vol C Tables 4.2.6.8 and 6.1.1.4'

loop_
_geom_angle_atom_site_label_1
_geom_angle_atom_site_label_2
_geom_angle_atom_site_label_3
_geom_angle
_geom_angle_site_symmetry_1
_geom_angle_site_symmetry_3
_geom_angle_publ_flag
C1 Ru1 C2 87.1(5) . . ?
C1 Ru1 F1 103.7(5) . . ?
C2 Ru1 F1 168.7(4) . . ?
C1 Ru1 F2 174.9(5) . . ?
C2 Ru1 F2 92.6(4) . . ?
F1 Ru1 F2 77.0(3) . . ?
C1 Ru1 C30 96.4(5) . . ?
C2 Ru1 C30 87.9(5) . . ?
F1 Ru1 C30 87.6(4) . . ?
F2 Ru1 C30 88.6(4) . . ?
C1 Ru1 C3 87.3(6) . . ?
C2 Ru1 C3 95.7(5) . . ?
F1 Ru1 C3 88.3(4) . . ?
F2 Ru1 C3 87.7(4) . . ?
C30 Ru1 C3 175.0(5) . . ?
C3 N1 C4 107.6(9) . . ?
C3 N1 C6 133.9(10) . . ?
C4 N1 C6 117.9(9) . . ?
C3 N2 C5 115.4(10) . . ?
C3 N2 C18 123.1(10) . . ?
C5 N2 C18 121.4(10) . . ?
C30 N3 C45 128.0(12) . . ?
C30 N3 C31 113.0(11) . . ?
C45 N3 C31 118.3(12) . . ?
C30 N4 C32 114.3(10) . . ?
C30 N4 C33 128.3(10) . . ?
C32 N4 C33 116.8(10) . . ?
O1 C1 Ru1 171.5(13) . . ?
O2 C2 Ru1 155.6(10) . . ?
N2 C3 N1 103.6(10) . . ?
N2 C3 Ru1 129.9(8) . . ?
N1 C3 Ru1 125.8(9) . . ?
C5 C4 N1 107.9(11) . . ?
C4 C5 N2 104.7(11) . . ?
C7 C6 C11 130.3(12) . . ?
C7 C6 N1 115.1(11) . . ?
C11 C6 N1 113.9(10) . . ?
C6 C7 C8 113.7(12) . . ?
C6 C7 C12 121.9(12) . . ?
C8 C7 C12 124.4(12) . . ?
C7 C8 C9 109.0(11) . . ?
C10 C9 C8 129.4(13) . . ?
C9 C10 C11 111.3(14) . . ?
C10 C11 C15 105.0(13) . . ?
C10 C11 C6 125.9(13) . . ?
C15 C11 C6 129.0(12) . . ?
C7 C12 C13 111.8(12) . . ?
C7 C12 C14 96.0(12) . . ?
C13 C12 C14 100.2(13) . . ?
C11 C15 C16 131.0(12) . . ?
C11 C15 C17 110.5(11) . . ?
C16 C15 C17 97.1(11) . . ?
C19 C18 C23 121.7(12) . . ?
C19 C18 N2 118.1(12) . . ?
C23 C18 N2 119.8(12) . . ?
C18 C19 C20 113.9(12) . . ?
C18 C19 C24 123.5(12) . . ?
C20 C19 C24 122.2(12) . . ?
C21 C20 C19 122.9(12) . . ?
C20 C21 C22 121.9(13) . . ?
C23 C22 C21 116.4(12) . . ?
C22 C23 C18 123.0(12) . . ?
C22 C23 C28 115.8(11) . . ?
C18 C23 C28 121.2(11) . . ?
C26 C24 C25 110.2(13) . . ?
C26 C24 C19 116.2(13) . . ?
C25 C24 C19 107.3(12) . . ?
C29 C28 C23 122.0(11) . . ?
C29 C28 C27 110.8(11) . . ?
C23 C28 C27 118.5(10) . . ?
N4 C30 N3 103.0(10) . . ?
N4 C30 Ru1 130.5(8) . . ?
N3 C30 Ru1 126.4(9) . . ?
N3 C31 C32 103.3(12) . . ?
N4 C32 C31 104.5(11) . . ?
C34 C33 C38 132.6(13) . . ?
C34 C33 N4 118.1(11) . . ?
C38 C33 N4 107.7(10) . . ?
C33 C34 C39 128.5(13) . . ?
C33 C34 C35 106.7(12) . . ?
C39 C34 C35 124.8(11) . . ?
C36 C35 C34 123.5(12) . . ?
C35 C36 C37 121.4(13) . . ?
C38 C37 C36 117.8(14) . . ?
C37 C38 C33 117.0(13) . . ?
C37 C38 C42 118.0(14) . . ?
C33 C38 C42 125.0(13) . . ?
C34 C39 C41 113.0(11) . . ?
C34 C39 C40 101.0(11) . . ?
C41 C39 C40 126.4(11) . . ?
C43 C42 C44 127.6(17) . . ?
C43 C42 C38 124.7(16) . . ?
C44 C42 C38 107.5(13) . . ?
C50 C45 N3 132.7(14) . . ?
C50 C45 C46 121.7(13) . . ?
N3 C45 C46 104.5(10) . . ?
C51 C46 C47 136.5(16) . . ?
C51 C46 C45 127.1(13) . . ?
C47 C46 C45 96.4(12) . . ?
C48 C47 C46 128(2) . . ?
C49 C48 C47 127(2) . . ?
C50 C49 C48 105.7(18) . . ?
C45 C50 C49 139.1(15) . . ?
C45 C50 C54 118.5(13) . . ?
C49 C50 C54 102.3(13) . . ?
C46 C51 C52 125.1(15) . . ?
C46 C51 C53 109.2(16) . . ?
C52 C51 C53 97.3(13) . . ?
C50 C54 C55 117.8(14) . . ?
C50 C54 C56 115.0(14) . . ?
C55 C54 C56 104.3(16) . . ?
C2A Ru2 C1A 84.4(5) . . ?
C2A Ru2 F2A 90.9(4) . . ?
C1A Ru2 F2A 172.6(4) . . ?
C2A Ru2 F1A 175.3(4) . . ?
C1A Ru2 F1A 95.4(4) . . ?
F2A Ru2 F1A 89.8(3) . . ?
C2A Ru2 C3A 88.6(5) . . ?
C1A Ru2 C3A 100.2(5) . . ?
F2A Ru2 C3A 85.3(4) . . ?
F1A Ru2 C3A 86.8(4) . . ?
C2A Ru2 C30A 95.4(5) . . ?
C1A Ru2 C30A 89.0(5) . . ?
F2A Ru2 C30A 85.9(4) . . ?
F1A Ru2 C30A 89.3(4) . . ?
C3A Ru2 C30A 170.3(5) . . ?
C6A N1A C3A 130.7(11) . . ?
C6A N1A C4A 118.6(11) . . ?
C3A N1A C4A 109.7(10) . . ?
C5A N2A C3A 114.9(10) . . ?
C5A N2A C18A 118.0(10) . . ?
C3A N2A C18A 126.6(10) . . ?
C30A N3A C31A 112.4(11) . . ?
C30A N3A C33A 129.6(11) . . ?
C31A N3A C33A 117.7(10) . . ?
C30A N4A C45A 132.7(11) . . ?
C30A N4A C32A 105.9(11) . . ?
C45A N4A C32A 120.9(11) . . ?
O1A C1A Ru2 164.2(10) . . ?
O2A C2A Ru2 171.3(11) . . ?
N2A C3A N1A 101.8(10) . . ?
N2A C3A Ru2 133.3(8) . . ?
N1A C3A Ru2 124.8(8) . . ?
C5A C4A N1A 106.6(13) . . ?
N2A C5A C4A 106.0(12) . . ?
C11A C6A N1A 115.7(11) . . ?
C11A C6A C7A 127.0(12) . . ?
N1A C6A C7A 117.3(11) . . ?
C8A C7A C12A 121.0(13) . . ?
C8A C7A C6A 118.7(12) . . ?
C12A C7A C6A 120.3(11) . . ?
C7A C8A C9A 119.7(13) . . ?
C10A C9A C8A 121.4(14) . . ?
C9A C10A C11A 121.7(13) . . ?
C6A C11A C10A 111.5(12) . . ?
C6A C11A C15A 123.4(12) . . ?
C10A C11A C15A 125.1(12) . . ?
C7A C12A C13A 108.7(12) . . ?
C7A C12A C14A 109.7(11) . . ?
C13A C12A C14A 111.2(11) . . ?
C16A C15A C11A 104.6(11) . . ?
C16A C15A C17A 98.5(10) . . ?
C11A C15A C17A 96.4(10) . . ?
N2A C18A C19A 120.5(12) . . ?
N2A C18A C23A 120.0(11) . . ?
C19A C18A C23A 118.8(12) . . ?
C18A C19A C20A 112.2(14) . . ?
C18A C19A C24A 116.2(13) . . ?
C20A C19A C24A 131.4(14) . . ?
C21A C20A C19A 124.6(11) . . ?
C22A C21A C20A 115.8(12) . . ?
C21A C22A C23A 130.3(15) . . ?
C22A C23A C18A 118.1(12) . . ?
C22A C23A C27A 119.5(12) . . ?
C18A C23A C27A 122.3(12) . . ?
C25A C24A C19A 108.5(12) . . ?
C25A C24A C26A 122.6(12) . . ?
C19A C24A C26A 91.6(11) . . ?
C23A C27A C29A 117.2(13) . . ?
C23A C27A C28A 110.3(11) . . ?
C29A C27A C28A 113.3(12) . . ?
N3A C30A N4A 104.5(11) . . ?
N3A C30A Ru2 126.8(10) . . ?
N4A C30A Ru2 128.7(9) . . ?
C32A C31A N3A 105.8(12) . . ?
C31A C32A N4A 107.6(13) . . ?
C34A C33A N3A 127.6(12) . . ?
C34A C33A C38A 126.0(13) . . ?
N3A C33A C38A 106.2(10) . . ?
C33A C34A C35A 138.8(15) . . ?
C33A C34A C39A 115.9(13) . . ?
C35A C34A C39A 105.3(12) . . ?
C36A C35A C34A 103.3(12) . . ?
C35A C36A C37A 128.9(13) . . ?
C36A C37A C38A 125.7(13) . . ?
C42A C38A C33A 125.9(17) . . ?
C42A C38A C37A 136.8(18) . . ?
C33A C38A C37A 97.2(12) . . ?
C42A C38A C42B 8(3) . . ?
C33A C38A C42B 119(2) . . ?
C37A C38A C42B 143(3) . . ?
C41A C39A C40A 117.3(12) . . ?
C41A C39A C34A 110.4(10) . . ?
C40A C39A C34A 96.7(11) . . ?
C38A C42A C43A 101.2(17) . . ?
C38A C42A C44A 113.6(16) . . ?
C43A C42A C44A 117.3(16) . . ?
C43B C42B C44B 102(5) . . ?
C43B C42B C38A 116(5) . . ?
C44B C42B C38A 68(3) . . ?
C50A C45A N4A 122.9(11) . . ?
C50A C45A C46A 116.5(12) . . ?
N4A C45A C46A 120.6(10) . . ?
C47A C46A C45A 127.6(13) . . ?
C47A C46A C51A 116.4(12) . . ?
C45A C46A C51A 115.4(11) . . ?
C46A C47A C48A 117.2(13) . . ?
C47A C48A C49A 120.1(13) . . ?
C48A C49A C50A 118.6(12) . . ?
C45A C50A C49A 119.8(13) . . ?
C45A C50A C54A 130.2(14) . . ?
C49A C50A C54A 109.9(13) . . ?
C53A C51A C52A 86.5(14) . . ?
C53A C51A C46A 120.0(15) . . ?
C52A C51A C46A 108.4(12) . . ?
C53A C51A C53B 29.3(13) . . ?
C52A C51A C53B 115.6(15) . . ?
C46A C51A C53B 109.5(15) . . ?
C56A C54A C55A 117(2) . . ?
C56A C54A C50A 132(2) . . ?
C55A C54A C50A 111.2(17) . . ?

loop_
_geom_bond_atom_site_label_1
_geom_bond_atom_site_label_2
_geom_bond_distance
_geom_bond_site_symmetry_2
_geom_bond_publ_flag
Ru1 C1 1.839(15) . ?
Ru1 C2 1.868(11) . ?
Ru1 F1 2.047(7) . ?
Ru1 F2 2.073(8) . ?
Ru1 C30 2.134(12) . ?
Ru1 C3 2.157(13) . ?
N1 C3 1.357(15) . ?
N1 C4 1.446(15) . ?
N1 C6 1.503(15) . ?
N2 C3 1.336(15) . ?
N2 C5 1.353(16) . ?
N2 C18 1.469(16) . ?
N3 C30 1.396(15) . ?
N3 C45 1.403(17) . ?
N3 C31 1.427(18) . ?
N4 C30 1.374(14) . ?
N4 C32 1.390(16) . ?
N4 C33 1.527(15) . ?
O1 C1 1.152(15) . ?
O2 C2 1.187(13) . ?
C4 C5 1.318(16) . ?
C6 C7 1.413(18) . ?
C6 C11 1.429(17) . ?
C7 C8 1.453(18) . ?
C7 C12 1.490(19) . ?
C8 C9 1.83(2) . ?
C9 C10 1.27(2) . ?
C10 C11 1.351(19) . ?
C11 C15 1.385(18) . ?
C12 C13 1.510(18) . ?
C12 C14 1.63(2) . ?
C15 C16 1.58(2) . ?
C15 C17 1.586(18) . ?
C18 C19 1.396(18) . ?
C18 C23 1.409(18) . ?
C19 C20 1.430(16) . ?
C19 C24 1.57(2) . ?
C20 C21 1.316(18) . ?
C21 C22 1.442(17) . ?
C22 C23 1.304(15) . ?
C23 C28 1.467(16) . ?
C24 C26 1.423(19) . ?
C24 C25 1.51(2) . ?
C27 C28 1.534(17) . ?
C28 C29 1.435(17) . ?
C31 C32 1.472(19) . ?
C33 C34 1.242(16) . ?
C33 C38 1.497(19) . ?
C34 C39 1.409(17) . ?
C34 C35 1.518(18) . ?
C35 C36 1.375(18) . ?
C36 C37 1.405(19) . ?
C37 C38 1.297(19) . ?
C38 C42 1.59(2) . ?
C39 C41 1.601(18) . ?
C39 C40 1.69(2) . ?
C42 C43 1.29(2) . ?
C42 C44 1.58(2) . ?
C45 C50 1.123(16) . ?
C45 C46 1.769(19) . ?
C46 C51 1.150(18) . ?
C46 C47 1.47(3) . ?
C47 C48 1.38(3) . ?
C48 C49 1.36(3) . ?
C49 C50 1.34(2) . ?
C50 C54 1.410(18) . ?
C51 C52 1.63(2) . ?
C51 C53 1.66(3) . ?
C54 C55 1.56(3) . ?
C54 C56 1.64(3) . ?
Ru2 C2A 1.805(13) . ?
Ru2 C1A 1.816(11) . ?
Ru2 F2A 1.960(7) . ?
Ru2 F1A 2.032(7) . ?
Ru2 C3A 2.094(12) . ?
Ru2 C30A 2.163(13) . ?
N1A C6A 1.411(15) . ?
N1A C3A 1.430(15) . ?
N1A C4A 1.432(18) . ?
N2A C5A 1.348(16) . ?
N2A C3A 1.403(14) . ?
N2A C18A 1.408(14) . ?
N3A C30A 1.316(15) . ?
N3A C31A 1.373(16) . ?
N3A C33A 1.457(13) . ?
N4A C30A 1.369(16) . ?
N4A C45A 1.392(14) . ?
N4A C32A 1.435(18) . ?
O1A C1A 1.203(13) . ?
O2A C2A 1.189(14) . ?
C4A C5A 1.409(19) . ?
C6A C11A 1.346(19) . ?
C6A C7A 1.434(16) . ?
C7A C8A 1.359(17) . ?
C7A C12A 1.418(18) . ?
C8A C9A 1.46(2) . ?
C9A C10A 1.302(19) . ?
C10A C11A 1.588(18) . ?
C11A C15A 1.589(19) . ?
C12A C13A 1.57(2) . ?
C12A C14A 1.72(2) . ?
C15A C16A 1.561(18) . ?
C15A C17A 1.81(2) . ?
C18A C19A 1.41(2) . ?
C18A C23A 1.411(17) . ?
C19A C20A 1.48(2) . ?
C19A C24A 1.64(2) . ?
C20A C21A 1.401(16) . ?
C21A C22A 1.136(17) . ?
C22A C23A 1.389(18) . ?
C23A C27A 1.467(18) . ?
C24A C25A 1.58(2) . ?
C24A C26A 1.66(2) . ?
C27A C29A 1.56(2) . ?
C27A C28A 1.646(18) . ?
C31A C32A 1.268(17) . ?
C33A C34A 1.159(17) . ?
C33A C38A 1.60(2) . ?
C34A C35A 1.44(2) . ?
C34A C39A 1.807(19) . ?
C35A C36A 1.366(19) . ?
C36A C37A 1.376(18) . ?
C37A C38A 1.64(2) . ?
C38A C42A 1.41(2) . ?
C38A C42B 1.93(7) . ?
C39A C41A 1.523(18) . ?
C39A C40A 1.60(2) . ?
C42A C43A 1.58(3) . ?
C42A C44A 1.61(3) . ?
C42B C43B 1.57(9) . ?
C42B C44B 1.83(11) . ?
C45A C50A 1.281(18) . ?
C45A C46A 1.471(17) . ?
C46A C47A 1.329(18) . ?
C46A C51A 1.66(2) . ?
C47A C48A 1.368(18) . ?
C48A C49A 1.430(18) . ?
C49A C50A 1.53(2) . ?
C50A C54A 1.62(3) . ?
C51A C53A 1.34(2) . ?
C51A C52A 1.52(2) . ?
C51A C53B 1.70(3) . ?
C54A C56A 1.18(3) . ?
C54A C55A 1.50(3) . ?
